data_7206442
loop_
_publ_author_name
'Nagakubo, Junki'
'Ashizawa, Minoru'
'Kawamoto, Tadashi'
'Tanioka, Akihiko'
'Mori, Takehiko'

_publ_section_title
;
 Stabilization of organic field-effect transistors by tert-butyl groups
 in dibenzotetrathiafulvalene derivatives.
;
_journal_issue 32
_journal_name_full 'Physical chemistry chemical physics : PCCP'
_journal_page_first 14370
_journal_page_last 14377
_journal_paper_doi 10.1039/c1cp21507h
_journal_volume 13
_journal_year 2011
_chemical_formula_moiety 'C14 H6 F2 S4 '
_chemical_formula_sum 'C14 H6 F2 S4'
_chemical_formula_weight 340.44
_space_group_IT_number 14
_symmetry_cell_setting monoclinic
_symmetry_Int_Tables_number 14
_symmetry_space_group_name_Hall '-P 2ybc'
_symmetry_space_group_name_H-M 'P 1 21/c 1'
_cell_angle_alpha 90.0000
_cell_angle_beta 110.208(18)
_cell_angle_gamma 90.0000
_cell_formula_units_Z 2
_cell_length_a 12.592(9)
_cell_length_b 3.903(3)
_cell_length_c 14.221(12)
_cell_measurement_reflns_used 899
_cell_measurement_temperature 293.1
_cell_measurement_theta_max 30.5
_cell_measurement_theta_min 2.9
_cell_volume 655.9(9)
_computing_cell_refinement CrystalClear
_computing_data_collection CrystalClear
_computing_data_reduction CrystalStructure
_computing_publication_material 'CrystalStructure 3.8'
_computing_structure_refinement CRYSTALS
_computing_structure_solution SHELXS97
_diffrn_ambient_temperature 293.1
_diffrn_detector_area_resol_mean 7.31
_diffrn_measured_fraction_theta_full 0.99
_diffrn_measured_fraction_theta_max 0.99
_diffrn_measurement_device_type 'Rigaku Mercury'
_diffrn_measurement_method \w
_diffrn_radiation_type 'Mo K\a'
_diffrn_radiation_wavelength 0.71070
_diffrn_reflns_av_R_equivalents 0.048
_diffrn_reflns_limit_h_max 16
_diffrn_reflns_limit_h_min -10
_diffrn_reflns_limit_k_max 5
_diffrn_reflns_limit_k_min -4
_diffrn_reflns_limit_l_max 20
_diffrn_reflns_limit_l_min -18
_diffrn_reflns_number 3347
_diffrn_reflns_theta_full 28
_diffrn_reflns_theta_max 28
_exptl_absorpt_coefficient_mu 0.730
_exptl_absorpt_correction_T_max 0.864
_exptl_absorpt_correction_T_min 0.669
_exptl_absorpt_correction_type multi-scan
_exptl_absorpt_process_details 'Jacobson, R. (1998) Private communication'
_exptl_crystal_colour colorless
_exptl_crystal_density_diffrn 1.724
_exptl_crystal_density_method 'not measured'
_exptl_crystal_description prism
_exptl_crystal_F_000 344.00
_exptl_crystal_size_max 0.20
_exptl_crystal_size_mid 0.20
_exptl_crystal_size_min 0.20
_refine_diff_density_max 0.56
_refine_diff_density_min -0.57
_refine_ls_extinction_method none
_refine_ls_goodness_of_fit_ref 1.107
_refine_ls_hydrogen_treatment refall
_refine_ls_number_parameters 102
_refine_ls_number_reflns 1656
_refine_ls_R_factor_gt 0.0540
_refine_ls_shift/su_max 0.0000
_refine_ls_structure_factor_coef Fsqd
_refine_ls_weighting_details 'w = 1/\s^2^(Fo^2^)'
_refine_ls_weighting_scheme sigma
_refine_ls_wR_factor_ref 0.1087
_reflns_number_gt 735
_reflns_number_total 1656
_reflns_threshold_expression F^2^>2.0\s(F^2^)
_cod_data_source_file c1cp21507h.txt
_cod_data_source_block '__1c'
_cod_original_formula_sum 'C14 H6 F2 S4 '
_cod_database_code 7206442

loop_
_symmetry_equiv_pos_site_id
_symmetry_equiv_pos_as_xyz
1 +X,+Y,+Z
2 -X,1/2+Y,1/2-Z
3 -X,-Y,-Z
4 +X,1/2-Y,1/2+Z

loop_
_atom_site_label
_atom_site_type_symbol
_atom_site_fract_x
_atom_site_fract_y
_atom_site_fract_z
_atom_site_U_iso_or_equiv
_atom_site_adp_type
_atom_site_occupancy
_atom_site_symmetry_multiplicity
_atom_site_calc_flag
_atom_site_refinement_flags
S(1) S 0.46289(9) 0.6407(3) 0.34262(8) 0.0492(3) Uani 1.00 1 d .
S(2) S 0.32478(10) 0.3232(3) 0.45155(8) 0.0532(3) Uani 1.00 1 d .
F(1) F 0.0022(4) 0.204(2) 0.1174(4) 0.085(2) Uani 0.40 1 d P
F(2) F 0.1254(3) 0.4974(14) 0.0169(3) 0.0939(18) Uani 0.63 1 d P
C(1) C 0.4570(2) 0.4911(10) 0.4584(2) 0.0429(12) Uani 1.00 1 d .
C(2) C 0.3254(3) 0.5176(10) 0.2705(3) 0.0443(12) Uani 1.00 1 d .
C(3) C 0.2598(3) 0.3673(10) 0.3212(3) 0.0452(12) Uani 1.00 1 d .
C(4) C 0.1483(3) 0.2638(11) 0.2685(3) 0.0551(15) Uani 1.00 1 d .
C(5) C 0.1044(3) 0.3053(13) 0.1662(3) 0.0634(16) Uani 1.00 1 d .
C(6) C 0.1689(3) 0.4543(13) 0.1162(3) 0.0601(16) Uani 1.00 1 d .
C(7) C 0.2801(3) 0.5656(11) 0.1671(3) 0.0507(13) Uani 1.00 1 d .
H(1) H 0.1036 0.1653 0.3033 0.069 Uiso 1.00 1 c R
H(2) H 0.3232 0.6731 0.1322 0.063 Uiso 1.00 1 c R

loop_
_atom_site_aniso_label
_atom_site_aniso_U_11
_atom_site_aniso_U_22
_atom_site_aniso_U_33
_atom_site_aniso_U_12
_atom_site_aniso_U_13
_atom_site_aniso_U_23
S(1) 0.0585(7) 0.0519(7) 0.0417(6) -0.0063(6) 0.0233(5) 0.0013(5)
S(2) 0.0610(7) 0.0560(7) 0.0492(7) -0.0084(6) 0.0273(6) 0.0018(6)
F(1) 0.045(3) 0.138(7) 0.066(4) -0.002(4) 0.012(3) 0.002(4)
F(2) 0.058(2) 0.168(5) 0.050(2) 0.021(3) 0.011(2) 0.006(3)
C(1) 0.051(2) 0.039(2) 0.043(2) -0.004(2) 0.0226(19) 0.000(2)
C(2) 0.047(2) 0.041(2) 0.048(2) 0.007(2) 0.020(2) 0.003(2)
C(3) 0.054(2) 0.039(2) 0.048(2) 0.008(2) 0.024(2) -0.002(2)
C(4) 0.047(2) 0.060(3) 0.066(3) 0.001(2) 0.029(2) -0.002(2)
C(5) 0.042(2) 0.084(4) 0.061(3) 0.011(2) 0.014(2) -0.002(3)
C(6) 0.051(2) 0.075(3) 0.054(3) 0.014(2) 0.018(2) 0.003(2)
C(7) 0.053(2) 0.057(3) 0.048(2) 0.008(2) 0.026(2) 0.002(2)

loop_
_atom_type_symbol
_atom_type_description
_atom_type_scat_dispersion_real
_atom_type_scat_dispersion_imag
_atom_type_scat_source
C C 0.003 0.002
;
International Tables for Crystallography
(1992, Vol. C, Tables 4.2.6.8 and 6.1.1.4)
;
H H 0.000 0.000
;
International Tables for Crystallography
(1992, Vol. C, Table 6.1.1.4)
;
S S 0.125 0.123
;
International Tables for Crystallography
(1992, Vol. C, Tables 4.2.6.8 and 6.1.1.4)
;
F F 0.017 0.010
;
International Tables for Crystallography
(1992, Vol. C, Tables 4.2.6.8 and 6.1.1.4)
;

loop_
_geom_angle_atom_site_label_1
_geom_angle_atom_site_label_2
_geom_angle_atom_site_label_3
_geom_angle
_geom_angle_publ_flag
_geom_angle_site_symmetry_3
C(1) S(1) C(2) 95.93(19) yes .
C(1) S(2) C(3) 96.23(19) yes .
S(1) C(1) S(2) 114.42(17) yes .
S(1) C(1) C(1) 122.5(3) yes 3_666
S(2) C(1) C(1) 123.0(3) yes 3_666
S(1) C(2) C(3) 117.0(2) yes .
S(1) C(2) C(7) 122.9(3) yes .
C(3) C(2) C(7) 120.1(3) yes .
S(2) C(3) C(2) 116.3(2) yes .
S(2) C(3) C(4) 123.3(3) yes .
C(2) C(3) C(4) 120.4(3) yes .
C(3) C(4) C(5) 119.5(4) yes .
F(1) C(5) C(4) 119.5(5) yes .
F(1) C(5) C(6) 120.3(5) yes .
C(4) C(5) C(6) 120.1(3) yes .
F(2) C(6) C(5) 119.9(4) yes .
F(2) C(6) C(7) 118.5(4) yes .
C(5) C(6) C(7) 121.6(4) yes .
C(2) C(7) C(6) 118.3(4) yes .
C(3) C(4) H(1) 120.2 no .
C(5) C(4) H(1) 120.3 no .
C(2) C(7) H(2) 120.8 no .
C(6) C(7) H(2) 121.0 no .

loop_
_geom_bond_atom_site_label_1
_geom_bond_atom_site_label_2
_geom_bond_distance
_geom_bond_publ_flag
_geom_bond_site_symmetry_2
S(1) C(1) 1.773(4) yes .
S(1) C(2) 1.748(3) yes .
S(2) C(1) 1.760(4) yes .
S(2) C(3) 1.757(3) yes .
F(1) C(5) 1.295(7) yes .
F(2) C(6) 1.337(6) yes .
C(1) C(1) 1.301(4) yes 3_666
C(2) C(3) 1.398(6) yes .
C(2) C(7) 1.394(5) yes .
C(3) C(4) 1.403(5) yes .
C(4) C(5) 1.376(6) yes .
C(5) C(6) 1.379(7) yes .
C(6) C(7) 1.405(5) yes .
C(4) H(1) 0.950 no .
C(7) H(2) 0.950 no .

loop_
_geom_contact_atom_site_label_1
_geom_contact_atom_site_label_2
_geom_contact_distance
_geom_contact_site_symmetry_2
S(2) F(2) 3.216(4) 4_555
F(1) F(2) 3.408(8) 3_555
F(1) F(2) 2.338(7) 3_565
F(1) C(4) 3.362(9) 2_545
F(1) C(6) 3.537(7) 3_565
F(2) S(2) 3.216(4) 4_554
F(2) F(1) 3.408(8) 3_555
F(2) F(1) 2.338(7) 3_565
F(2) F(2) 3.027(5) 3_565
F(2) C(5) 3.248(5) 3_565
F(2) C(6) 3.537(5) 3_565
C(2) C(3) 3.551(5) 1_565
C(3) C(2) 3.551(5) 1_545
C(4) F(1) 3.362(9) 2_555
C(5) F(2) 3.248(5) 3_565
C(5) C(6) 3.550(7) 1_545
C(6) F(1) 3.537(7) 3_565
C(6) F(2) 3.537(5) 3_565
C(6) C(5) 3.550(7) 1_565
S(1) H(2) 3.170 2_645
S(1) H(2) 3.322 2_655
S(2) H(2) 3.223 4_555
S(2) H(2) 3.241 4_565
F(1) H(1) 2.917 2_545
F(1) H(1) 2.705 2_555
F(2) H(1) 3.021 4_554
C(4) H(1) 3.365 2_555
C(5) H(1) 3.131 2_555
C(6) H(2) 3.580 1_545
C(7) H(2) 3.587 1_545
H(1) F(1) 2.705 2_545
H(1) F(1) 2.917 2_555
H(1) F(2) 3.021 4_555
H(1) C(4) 3.365 2_545
H(1) C(5) 3.131 2_545
H(1) H(1) 3.191 2_545
H(1) H(1) 3.191 2_555
H(2) S(1) 3.322 2_645
H(2) S(1) 3.170 2_655
H(2) S(2) 3.223 4_554
H(2) S(2) 3.241 4_564
H(2) C(6) 3.580 1_565
H(2) C(7) 3.587 1_565

loop_
_geom_torsion_atom_site_label_1
_geom_torsion_atom_site_label_2
_geom_torsion_atom_site_label_3
_geom_torsion_atom_site_label_4
_geom_torsion
_geom_torsion_site_symmetry_3
_geom_torsion_site_symmetry_4
C(1) S(1) C(2) C(3) 1.9(3) . .
C(1) S(1) C(2) C(7) -178.6(3) . .
C(2) S(1) C(1) S(2) -3.3(2) . .
C(2) S(1) C(1) C(1) 177.6(3) . 3_666
C(1) S(2) C(3) C(2) -2.2(3) . .
C(1) S(2) C(3) C(4) 178.5(3) . .
C(3) S(2) C(1) S(1) 3.4(2) . .
C(3) S(2) C(1) C(1) -177.6(3) . 3_666
S(1) C(1) C(1) S(2) -1.0(5) 3_666 3_666
S(2) C(1) C(1) S(1) 1.0(5) 3_666 3_666
S(1) C(2) C(3) S(2) 0.2(3) . .
S(1) C(2) C(3) C(4) 179.6(3) . .
S(1) C(2) C(7) C(6) 179.4(3) . .
C(3) C(2) C(7) C(6) -1.0(6) . .
C(7) C(2) C(3) S(2) -179.3(3) . .
S(2) C(3) C(4) C(5) -179.5(3) . .
C(2) C(3) C(4) C(5) 1.2(6) . .
C(3) C(4) C(5) F(1) 178.8(5) . .
C(3) C(4) C(5) C(6) -1.4(7) . .
F(1) C(5) C(6) F(2) 0.5(8) . .
F(1) C(5) C(6) C(7) -179.9(4) . .
C(4) C(5) C(6) F(2) -179.3(5) . .
C(4) C(5) C(6) C(7) 0.3(6) . .
F(2) C(6) C(7) C(2) -179.5(4) . .
C(5) C(6) C(7) C(2) 0.9(7) . .
